data_2017628
loop_
_publ_author_name
'Meyer-Wegner, Frank'
'Lerner, Hans-Wolfram'
'Bolte, Michael'

_publ_section_title
;
 C---H&#x00B7;&#x00B7;&#x00B7;\p interactions in cocrystals of
 bis(trimethylsilyl)acetylene and diphenylacetylene with benzene
;
_journal_coeditor_code SK3366
_journal_issue 4
_journal_name_full 'Acta Crystallographica Section C'
_journal_page_first o182
_journal_page_last o184
_journal_paper_doi 10.1107/S0108270110005846
_journal_volume 66
_journal_year 2010
_chemical_formula_iupac 'C14 H10, C6 H6'
_chemical_formula_moiety 'C14 H10, C6 H6'
_chemical_formula_sum 'C20 H16'
_chemical_formula_weight 256.346
_chemical_name_systematic
;
1,2-diphenylacetylene benzene solvate
;
_space_group_IT_number 14
_symmetry_cell_setting monoclinic
_symmetry_space_group_name_Hall '-P 2ybc'
_symmetry_space_group_name_H-M 'P 1 21/c 1'
_atom_sites_solution_hydrogens geom
_atom_sites_solution_primary direct
_atom_sites_solution_secondary difmap
_audit_creation_method SHELXL-97
_cell_angle_alpha 90.00
_cell_angle_beta 99.741(9)
_cell_angle_gamma 90.00
_cell_formula_units_Z 2
_cell_length_a 5.7078(6)
_cell_length_b 9.0681(7)
_cell_length_c 14.4212(16)
_cell_measurement_reflns_used 3675
_cell_measurement_temperature 173(2)
_cell_measurement_theta_max 25.9
_cell_measurement_theta_min 3.7
_cell_volume 735.66(13)
_computing_cell_refinement 'X-AREA (Stoe & Cie, 2001)'
_computing_data_collection 'X-AREA (Stoe & Cie, 2001)'
_computing_data_reduction 'X-AREA (Stoe & Cie, 2001)'
_computing_molecular_graphics 'XP  (Sheldrick, 2008)'
_computing_publication_material 'SHELXL97 (Sheldrick, 2008)'
_computing_structure_refinement 'SHELXL97 (Sheldrick, 2008)'
_computing_structure_solution 'SHELXS97 (Sheldrick, 2008)'
_diffrn_ambient_temperature 173(2)
_diffrn_measured_fraction_theta_full 0.995
_diffrn_measured_fraction_theta_max 0.993
_diffrn_measurement_device_type 'Stoe IPDS II two-circle diffractometer'
_diffrn_measurement_method \w
_diffrn_radiation_monochromator graphite
_diffrn_radiation_source 'fine-focus sealed tube'
_diffrn_radiation_type MoK\a
_diffrn_radiation_wavelength 0.71073
_diffrn_reflns_av_R_equivalents 0.0368
_diffrn_reflns_av_sigmaI/netI 0.0283
_diffrn_reflns_limit_h_max 6
_diffrn_reflns_limit_h_min -6
_diffrn_reflns_limit_k_max 10
_diffrn_reflns_limit_k_min -9
_diffrn_reflns_limit_l_max 14
_diffrn_reflns_limit_l_min -17
_diffrn_reflns_number 3831
_diffrn_reflns_theta_full 25.00
_diffrn_reflns_theta_max 25.56
_diffrn_reflns_theta_min 3.62
_diffrn_standards_number 0
_exptl_absorpt_coefficient_mu 0.065
_exptl_absorpt_correction_type none
_exptl_crystal_colour colourless
_exptl_crystal_density_diffrn 1.157
_exptl_crystal_density_method 'not measured'
_exptl_crystal_description block
_exptl_crystal_F_000 272
_exptl_crystal_size_max 0.41
_exptl_crystal_size_mid 0.35
_exptl_crystal_size_min 0.32
_refine_diff_density_max 0.150
_refine_diff_density_min -0.122
_refine_ls_extinction_coef 0.096(13)
_refine_ls_extinction_expression Fc^*^=kFc[1+0.001xFc^2^\l^3^/sin(2\q)]^-1/4^
_refine_ls_extinction_method SHELXL
_refine_ls_goodness_of_fit_ref 1.076
_refine_ls_hydrogen_treatment constr
_refine_ls_matrix_type full
_refine_ls_number_parameters 92
_refine_ls_number_reflns 1358
_refine_ls_number_restraints 0
_refine_ls_restrained_S_all 1.076
_refine_ls_R_factor_all 0.0411
_refine_ls_R_factor_gt 0.0358
_refine_ls_shift/su_max 0.000
_refine_ls_shift/su_mean 0.000
_refine_ls_structure_factor_coef Fsqd
_refine_ls_weighting_details 'calc w=1/[\s^2^(Fo^2^)+(0.0589P)^2^+0.0469P] where P=(Fo^2^+2Fc^2^)/3'
_refine_ls_weighting_scheme calc
_refine_ls_wR_factor_gt 0.0968
_refine_ls_wR_factor_ref 0.0993
_reflns_number_gt 1182
_reflns_number_total 1358
_reflns_threshold_expression I>2\s(I)
_cod_data_source_file sk3366.cif
_cod_data_source_block II
_cod_original_sg_symbol_H-M 'P 21/c'
_cod_database_code 2017628
_cod_database_fobs_code 2017628

loop_
_symmetry_equiv_pos_as_xyz
'x, y, z'
'-x, y+1/2, -z+1/2'
'-x, -y, -z'
'x, -y-1/2, z-1/2'

loop_
_atom_site_type_symbol
_atom_site_label
_atom_site_fract_x
_atom_site_fract_y
_atom_site_fract_z
_atom_site_U_iso_or_equiv
_atom_site_adp_type
_atom_site_calc_flag
_atom_site_refinement_flags
_atom_site_occupancy
_atom_site_disorder_assembly
_atom_site_disorder_group
C C1 0.13042(18) 0.04408(11) 0.37996(8) 0.0375(3) Uani d . 1 . .
C C2 0.33428(19) -0.02787(11) 0.36153(8) 0.0398(3) Uani d . 1 . .
H H2 0.4127 -0.0978 0.4051 0.048 Uiso calc R 1 . .
C C3 0.42178(19) 0.00262(12) 0.27999(8) 0.0423(3) Uani d . 1 . .
H H3 0.5592 -0.0474 0.2674 0.051 Uiso calc R 1 . .
C C4 0.3110(2) 0.10532(12) 0.21656(8) 0.0439(3) Uani d . 1 . .
H H4 0.3724 0.1261 0.1607 0.053 Uiso calc R 1 . .
C C5 0.1106(2) 0.17776(12) 0.23461(8) 0.0447(3) Uani d . 1 . .
H H5 0.0353 0.2491 0.1913 0.054 Uiso calc R 1 . .
C C6 0.01914(18) 0.14701(12) 0.31526(8) 0.0411(3) Uani d . 1 . .
H H6 -0.1202 0.1962 0.3267 0.049 Uiso calc R 1 . .
C C7 0.03862(19) 0.01323(12) 0.46466(9) 0.0436(3) Uani d . 1 . .
C C8 0.30705(18) 0.59454(12) 0.48945(8) 0.0387(3) Uani d . 1 . .
H H8 0.1747 0.6595 0.4822 0.046 Uiso calc R 1 . .
C C9 0.51688(19) 0.63321(11) 0.54720(8) 0.0390(3) Uani d . 1 . .
H H9 0.5284 0.7248 0.5797 0.047 Uiso calc R 1 . .
C C10 0.70988(18) 0.53882(12) 0.55776(8) 0.0400(3) Uani d . 1 . .
H H10 0.8539 0.5656 0.5974 0.048 Uiso calc R 1 . .

loop_
_atom_site_aniso_label
_atom_site_aniso_U_11
_atom_site_aniso_U_22
_atom_site_aniso_U_33
_atom_site_aniso_U_12
_atom_site_aniso_U_13
_atom_site_aniso_U_23
C1 0.0377(5) 0.0321(5) 0.0441(6) -0.0097(4) 0.0105(4) -0.0077(4)
C2 0.0419(6) 0.0303(5) 0.0478(6) -0.0013(4) 0.0089(5) 0.0003(4)
C3 0.0413(6) 0.0354(6) 0.0530(7) -0.0014(4) 0.0155(5) -0.0054(5)
C4 0.0520(7) 0.0399(6) 0.0413(6) -0.0060(5) 0.0123(5) -0.0043(5)
C5 0.0487(6) 0.0379(6) 0.0442(7) -0.0009(5) -0.0013(5) -0.0018(5)
C6 0.0333(5) 0.0370(6) 0.0519(7) -0.0021(4) 0.0043(4) -0.0101(5)
C7 0.0423(6) 0.0375(6) 0.0531(7) -0.0077(4) 0.0137(5) -0.0063(5)
C8 0.0388(6) 0.0357(6) 0.0428(6) 0.0016(4) 0.0105(4) 0.0033(4)
C9 0.0467(6) 0.0315(5) 0.0401(6) -0.0061(4) 0.0115(4) -0.0039(4)
C10 0.0377(5) 0.0418(6) 0.0398(6) -0.0071(4) 0.0042(4) -0.0013(4)

loop_
_atom_type_symbol
_atom_type_description
_atom_type_scat_dispersion_real
_atom_type_scat_dispersion_imag
_atom_type_scat_source
C C 0.0033 0.0016 'International Tables Vol C Tables 4.2.6.8 and 6.1.1.4'
H H 0.0000 0.0000 'International Tables Vol C Tables 4.2.6.8 and 6.1.1.4'

loop_
_geom_angle_atom_site_label_1
_geom_angle_atom_site_label_2
_geom_angle_atom_site_label_3
_geom_angle_site_symmetry_1
_geom_angle_site_symmetry_3
_geom_angle
_geom_angle_publ_flag
C6 C1 C2 . . 118.99(10) ?
C6 C1 C7 . . 120.61(10) ?
C2 C1 C7 . . 120.40(10) ?
C3 C2 C1 . . 120.06(10) ?
C3 C2 H2 . . 120.0 ?
C1 C2 H2 . . 120.0 ?
C2 C3 C4 . . 120.52(10) ?
C2 C3 H3 . . 119.7 ?
C4 C3 H3 . . 119.7 ?
C3 C4 C5 . . 119.78(11) ?
C3 C4 H4 . . 120.1 ?
C5 C4 H4 . . 120.1 ?
C6 C5 C4 . . 120.37(11) ?
C6 C5 H5 . . 119.8 ?
C4 C5 H5 . . 119.8 ?
C5 C6 C1 . . 120.28(10) ?
C5 C6 H6 . . 119.9 ?
C1 C6 H6 . . 119.9 ?
C7 C7 C1 3_556 . 179.67(16) ?
C10 C8 C9 3_666 . 119.95(10) ?
C10 C8 H8 3_666 . 120.0 ?
C9 C8 H8 . . 120.0 ?
C10 C9 C8 . . 120.12(10) ?
C10 C9 H9 . . 119.9 ?
C8 C9 H9 . . 119.9 ?
C9 C10 C8 . 3_666 119.93(10) ?
C9 C10 H10 . . 120.0 ?
C8 C10 H10 3_666 . 120.0 ?

loop_
_geom_bond_atom_site_label_1
_geom_bond_atom_site_label_2
_geom_bond_site_symmetry_2
_geom_bond_distance
_geom_bond_publ_flag
C1 C6 . 1.3946(16) ?
C1 C2 . 1.3982(15) ?
C1 C7 . 1.4358(16) ?
C2 C3 . 1.3810(16) ?
C2 H2 . 0.9500 ?
C3 C4 . 1.3814(17) ?
C3 H3 . 0.9500 ?
C4 C5 . 1.3814(16) ?
C4 H4 . 0.9500 ?
C5 C6 . 1.3814(17) ?
C5 H5 . 0.9500 ?
C6 H6 . 0.9500 ?
C7 C7 3_556 1.201(2) yes
C8 C10 3_666 1.3831(16) ?
C8 C9 . 1.3833(15) ?
C8 H8 . 0.9500 ?
C9 C10 . 1.3829(16) ?
C9 H9 . 0.9500 ?
C10 C8 3_666 1.3831(16) ?
C10 H10 . 0.9500 ?

loop_
_geom_torsion_atom_site_label_1
_geom_torsion_atom_site_label_2
_geom_torsion_atom_site_label_3
_geom_torsion_atom_site_label_4
_geom_torsion_site_symmetry_1
_geom_torsion_site_symmetry_2
_geom_torsion_site_symmetry_3
_geom_torsion_site_symmetry_4
_geom_torsion
_geom_torsion_publ_flag
C6 C1 C2 C3 . . . . -0.42(15) ?
C7 C1 C2 C3 . . . . -179.86(10) ?
C1 C2 C3 C4 . . . . 0.76(16) ?
C2 C3 C4 C5 . . . . -0.24(17) ?
C3 C4 C5 C6 . . . . -0.63(17) ?
C4 C5 C6 C1 . . . . 0.97(16) ?
C2 C1 C6 C5 . . . . -0.44(15) ?
C7 C1 C6 C5 . . . . 179.00(10) ?
C10 C8 C9 C10 3_666 . . . 0.06(18) ?
C8 C9 C10 C8 . . . 3_666 -0.06(18) ?
